data_7152445
loop_
_publ_author_name
'Gale, Philip A.'
'Hiscock, Jennifer R.'
'Lalaoui, No\'emie'
'Light, Mark E.'
'Wells, Neil J.'
'Wenzel, Marco'

_publ_section_title
;
 Benzimidazole-based anion receptors: tautomeric switching and
 selectivity.
;
_journal_issue 30
_journal_name_full 'Organic &amp; biomolecular chemistry'
_journal_page_first 5909
_journal_page_last 5915
_journal_paper_doi 10.1039/c1ob06800h
_journal_volume 10
_journal_year 2012
_chemical_formula_moiety 'C17 H16 N6 O, 2.5(H2 O)'
_chemical_formula_sum 'C17 H21 N6 O3.5'
_chemical_formula_weight 365.4
_chemical_name_systematic
;
?
;
_space_group_IT_number 15
_symmetry_cell_setting monoclinic
_symmetry_space_group_name_Hall '-C 2yc'
_symmetry_space_group_name_H-M 'C 1 2/c 1'
_atom_sites_solution_hydrogens geom
_atom_sites_solution_primary direct
_atom_sites_solution_secondary difmap
_audit_creation_method SHELXL-97
_cell_angle_alpha 90.00
_cell_angle_beta 119.114(8)
_cell_angle_gamma 90.00
_cell_formula_units_Z 8
_cell_length_a 29.489(5)
_cell_length_b 7.2109(11)
_cell_length_c 18.264(3)
_cell_measurement_temperature 120(2)
_cell_volume 3393.0(10)
_computing_cell_refinement 'CrystalClear-SM Expert 2.0 r10 (Rigaku, 2011)'
_computing_data_collection 'CrystalClear-SM Expert 2.0 r10 (Rigaku, 2011)'
_computing_data_reduction 'CrystalClear-SM Expert 2.0 r10 (Rigaku, 2011)'
_computing_publication_material 'WINGX (Farrugia, 1998)'
_computing_structure_refinement 'SHELXL-97 (Sheldrick, 2008)'
_computing_structure_solution 'SHELXL-97 (Sheldrick, 1997)'
_diffrn_ambient_temperature 120(2)
_diffrn_detector_area_resol_mean 28.5714
_diffrn_measured_fraction_theta_full 0.997
_diffrn_measured_fraction_theta_max 0.997
_diffrn_measurement_method 'profile data from \w-scans'
_diffrn_radiation_monochromator confocal
_diffrn_radiation_source 'rotating anode'
_diffrn_radiation_type MoK\a
_diffrn_radiation_wavelength 0.71073
_diffrn_reflns_av_R_equivalents 0.0365
_diffrn_reflns_av_sigmaI/netI 0.0454
_diffrn_reflns_limit_h_max 38
_diffrn_reflns_limit_h_min -34
_diffrn_reflns_limit_k_max 8
_diffrn_reflns_limit_k_min -9
_diffrn_reflns_limit_l_max 22
_diffrn_reflns_limit_l_min -23
_diffrn_reflns_number 9118
_diffrn_reflns_theta_full 27.48
_diffrn_reflns_theta_max 27.48
_diffrn_reflns_theta_min 3.04
_exptl_absorpt_coefficient_mu 0.104
_exptl_absorpt_correction_T_max 1.000
_exptl_absorpt_correction_T_min 0.759
_exptl_absorpt_correction_type multi-scan
_exptl_absorpt_process_details 'CrystalClear-SM Expert 2.0 r10 (Rigaku, 2011)'
_exptl_crystal_colour colourless
_exptl_crystal_density_diffrn 1.431
_exptl_crystal_density_method 'not measured'
_exptl_crystal_description platlet
_exptl_crystal_F_000 1544
_exptl_crystal_size_max 0.3
_exptl_crystal_size_mid 0.1
_exptl_crystal_size_min 0.05
_refine_diff_density_max 0.750
_refine_diff_density_min -0.688
_refine_diff_density_rms 0.071
_refine_ls_extinction_method none
_refine_ls_goodness_of_fit_ref 1.080
_refine_ls_hydrogen_treatment mixed
_refine_ls_matrix_type full
_refine_ls_number_parameters 260
_refine_ls_number_reflns 3888
_refine_ls_number_restraints 7
_refine_ls_restrained_S_all 1.079
_refine_ls_R_factor_all 0.0693
_refine_ls_R_factor_gt 0.0567
_refine_ls_shift/su_max 0.000
_refine_ls_shift/su_mean 0.000
_refine_ls_structure_factor_coef Fsqd
_refine_ls_weighting_details 'calc w=1/[\s^2^(Fo^2^)+(0.0726P)^2^+7.9703P] where P=(Fo^2^+2Fc^2^)/3'
_refine_ls_weighting_scheme calc
_refine_ls_wR_factor_gt 0.1514
_refine_ls_wR_factor_ref 0.1606
_reflns_number_gt 3143
_reflns_number_total 3888
_reflns_threshold_expression >2\s(I)
_cod_data_source_file c1ob06800h.txt
_cod_data_source_block 2011jh1118
_cod_depositor_comments
;
The following automatic conversions were performed:

'_exptl_absorpt_correction_type' value 'Multi-scan' changed to
'multi-scan' according to
/home/saulius/struct/CIF-dictionaries/cif_core.dic dictionary named
'cif_core.dic' version 2.4.1 from 2010-06-29.

Automatic conversion script
Id: cif_fix_values 1891 2012-01-12 08:04:46Z andrius 

2018-02-22
Z value and formula fixed to values more according to usual
chemical conventions.                 miguel
;
_cod_original_formula_sum 'C34 H42 N12 O7'
_cod_original_formula_weight 730.8
_cod_original_formula_moiety '2(C17 H16 N6 O), 5(H2 O)'
_cod_original_formula_units_Z 4
_cod_original_cell_volume 3392.9(9)
_cod_original_sg_symbol_H-M 'C 2/c'
_cod_database_code 7152445

loop_
_symmetry_equiv_pos_as_xyz
'x, y, z'
'-x, y, -z+1/2'
'x+1/2, y+1/2, z'
'-x+1/2, y+1/2, -z+1/2'
'-x, -y, -z'
'x, -y, z-1/2'
'-x+1/2, -y+1/2, -z'
'x+1/2, -y+1/2, z-1/2'

loop_
_atom_site_label
_atom_site_type_symbol
_atom_site_fract_x
_atom_site_fract_y
_atom_site_fract_z
_atom_site_U_iso_or_equiv
_atom_site_adp_type
_atom_site_occupancy
_atom_site_symmetry_multiplicity
_atom_site_calc_flag
_atom_site_refinement_flags
C1 C -0.06075(8) 0.1611(3) 0.53338(13) 0.0173(4) Uani 1 1 d .
H1 H -0.0901 0.1230 0.5359 0.021 Uiso 1 1 calc R
C2 C -0.01114(8) 0.2513(3) 0.48121(13) 0.0152(4) Uani 1 1 d .
C3 C 0.01743(8) 0.2382(3) 0.56877(13) 0.0138(4) Uani 1 1 d .
C4 C 0.01082(9) 0.3037(3) 0.43181(14) 0.0181(4) Uani 1 1 d .
H4 H -0.0086 0.3113 0.3737 0.022 Uiso 1 1 calc R
C5 C 0.06321(9) 0.3434(3) 0.47459(14) 0.0182(4) Uani 1 1 d .
H5A H 0.0795 0.3798 0.4443 0.022 Uiso 1 1 calc R
C6 C 0.09275(8) 0.3308(3) 0.56204(13) 0.0163(4) Uani 1 1 d .
H6A H 0.1279 0.3599 0.5881 0.020 Uiso 1 1 calc R
C7 C 0.07071(8) 0.2758(3) 0.61053(12) 0.0138(4) Uani 1 1 d .
C8 C 0.14875(8) 0.1979(3) 0.74317(13) 0.0142(4) Uani 1 1 d .
C9 C 0.21168(8) 0.1040(3) 0.88863(13) 0.0143(4) Uani 1 1 d .
C10 C 0.25878(8) 0.1280(3) 0.88974(13) 0.0155(4) Uani 1 1 d .
H10 H 0.2593 0.1777 0.8432 0.019 Uiso 1 1 calc R
C11 C 0.30561(8) 0.0778(3) 0.96067(13) 0.0165(4) Uani 1 1 d .
H11 H 0.3365 0.0951 0.9595 0.020 Uiso 1 1 calc R
C12 C 0.30776(8) 0.0038(3) 1.03228(13) 0.0161(4) Uani 1 1 d .
H12 H 0.3390 -0.0266 1.0793 0.019 Uiso 1 1 calc R
C13 C 0.26026(8) -0.0223(3) 1.02931(13) 0.0143(4) Uani 1 1 d .
C14 C 0.21295(8) 0.0215(3) 0.95923(13) 0.0136(4) Uani 1 1 d .
C15 C 0.19461(8) -0.0847(3) 1.05047(13) 0.0164(4) Uani 1 1 d .
H15 H 0.1763 -0.1230 1.0773 0.020 Uiso 1 1 calc R
C16 C 0.28285(9) -0.1451(3) 1.17374(13) 0.0195(4) Uani 1 1 d .
H16A H 0.3179 -0.1360 1.1837 0.029 Uiso 1 1 calc R
H16B H 0.2758 -0.2707 1.1825 0.029 Uiso 1 1 calc R
H16C H 0.2784 -0.0647 1.2117 0.029 Uiso 1 1 calc R
C17 C -0.10521(9) 0.1979(3) 0.37613(14) 0.0211(5) Uani 1 1 d .
H17A H -0.0939 0.2316 0.3367 0.032 Uiso 1 1 calc R
H17B H -0.1309 0.2847 0.3725 0.032 Uiso 1 1 calc R
H17C H -0.1199 0.0756 0.3635 0.032 Uiso 1 1 calc R
N1 N -0.06122(7) 0.2005(2) 0.46028(11) 0.0162(4) Uani 1 1 d .
N2 N -0.01497(7) 0.1819(2) 0.60050(11) 0.0159(4) Uani 1 1 d .
N3 N 0.17157(7) -0.0203(2) 0.97283(11) 0.0163(4) Uani 1 1 d .
N4 N 0.24707(7) -0.0903(2) 1.08760(11) 0.0157(4) Uani 1 1 d .
N5 N 0.09849(7) 0.2587(2) 0.69827(11) 0.0160(4) Uani 1 1 d .
H5 H 0.0828 0.2886 0.7258 0.019 Uiso 1 1 calc R
N6 N 0.16290(7) 0.1620(3) 0.82515(11) 0.0158(4) Uani 1 1 d .
H6 H 0.1392 0.1765 0.8393 0.019 Uiso 1 1 calc R
O1 O 0.17801(6) 0.1762(2) 0.71390(9) 0.0193(3) Uani 1 1 d .
O1W O 0.08937(7) -0.2286(2) 0.81691(11) 0.0236(4) Uani 1 1 d D
H1W H 0.0620(7) -0.163(4) 0.7962(18) 0.048(10) Uiso 1 1 d D
H2W H 0.1124(9) -0.182(5) 0.8625(14) 0.073(14) Uiso 1 1 d D
O2W O 0.06295(7) 0.3921(2) 0.80668(11) 0.0271(4) Uani 1 1 d D
H3W H 0.0670(11) 0.5083(15) 0.8073(19) 0.034(8) Uiso 1 1 d D
H4W H 0.0442(12) 0.361(4) 0.827(2) 0.051(10) Uiso 1 1 d D
O3W O 0.0000 0.0099(3) 0.2500 0.0203(5) Uani 1 2 d SD
H5W H -0.0011(14) -0.059(4) 0.2863(17) 0.051(10) Uiso 1 1 d D

loop_
_atom_site_aniso_label
_atom_site_aniso_U_11
_atom_site_aniso_U_22
_atom_site_aniso_U_33
_atom_site_aniso_U_23
_atom_site_aniso_U_13
_atom_site_aniso_U_12
C1 0.0182(10) 0.0177(10) 0.0182(10) -0.0003(8) 0.0105(9) -0.0012(8)
C2 0.0174(10) 0.0137(9) 0.0149(10) -0.0005(7) 0.0080(8) 0.0007(7)
C3 0.0186(10) 0.0120(9) 0.0139(9) 0.0005(7) 0.0104(8) 0.0010(7)
C4 0.0245(11) 0.0181(10) 0.0142(10) 0.0008(8) 0.0113(9) 0.0019(8)
C5 0.0241(11) 0.0176(10) 0.0203(11) 0.0028(8) 0.0165(10) 0.0029(8)
C6 0.0176(10) 0.0156(10) 0.0183(10) 0.0007(8) 0.0109(9) 0.0007(8)
C7 0.0162(10) 0.0134(9) 0.0128(9) 0.0003(7) 0.0078(8) 0.0015(7)
C8 0.0158(10) 0.0142(9) 0.0136(10) -0.0022(7) 0.0079(8) -0.0021(8)
C9 0.0151(10) 0.0142(9) 0.0141(9) -0.0018(7) 0.0076(8) 0.0002(7)
C10 0.0169(10) 0.0167(9) 0.0159(10) -0.0024(8) 0.0102(9) -0.0016(8)
C11 0.0145(10) 0.0171(10) 0.0210(10) -0.0032(8) 0.0112(9) -0.0003(8)
C12 0.0132(9) 0.0160(10) 0.0175(10) -0.0012(8) 0.0063(8) 0.0013(8)
C13 0.0174(10) 0.0123(9) 0.0143(9) -0.0018(7) 0.0085(8) 0.0000(7)
C14 0.0132(9) 0.0135(9) 0.0153(9) -0.0021(7) 0.0079(8) -0.0007(7)
C15 0.0179(10) 0.0167(10) 0.0168(10) -0.0004(8) 0.0101(9) -0.0010(8)
C16 0.0215(11) 0.0206(10) 0.0134(10) 0.0018(8) 0.0062(9) 0.0016(9)
C17 0.0198(11) 0.0225(11) 0.0165(10) -0.0024(8) 0.0054(9) -0.0004(9)
N1 0.0157(9) 0.0173(8) 0.0138(8) -0.0015(7) 0.0058(7) -0.0018(7)
N2 0.0160(8) 0.0180(8) 0.0162(9) 0.0002(7) 0.0097(7) -0.0010(7)
N3 0.0156(9) 0.0194(9) 0.0163(9) -0.0001(7) 0.0097(7) -0.0010(7)
N4 0.0172(9) 0.0167(8) 0.0134(8) 0.0013(7) 0.0076(7) 0.0014(7)
N5 0.0153(9) 0.0222(9) 0.0131(8) -0.0007(7) 0.0089(7) 0.0015(7)
N6 0.0130(8) 0.0243(9) 0.0130(8) 0.0024(7) 0.0084(7) 0.0016(7)
O1 0.0166(7) 0.0291(8) 0.0142(7) -0.0004(6) 0.0092(6) 0.0020(6)
O1W 0.0229(9) 0.0252(8) 0.0227(9) -0.0004(7) 0.0112(7) 0.0023(7)
O2W 0.0334(10) 0.0281(9) 0.0324(10) -0.0087(7) 0.0259(8) -0.0069(8)
O3W 0.0281(12) 0.0175(11) 0.0169(11) 0.000 0.0122(10) 0.000

loop_
_atom_type_symbol
_atom_type_description
_atom_type_scat_dispersion_real
_atom_type_scat_dispersion_imag
_atom_type_scat_source
C C 0.0033 0.0016 'International Tables Vol C Tables 4.2.6.8 and 6.1.1.4'
H H 0.0000 0.0000 'International Tables Vol C Tables 4.2.6.8 and 6.1.1.4'
N N 0.0061 0.0033 'International Tables Vol C Tables 4.2.6.8 and 6.1.1.4'
O O 0.0106 0.0060 'International Tables Vol C Tables 4.2.6.8 and 6.1.1.4'

loop_
_geom_angle_atom_site_label_1
_geom_angle_atom_site_label_2
_geom_angle_atom_site_label_3
_geom_angle
N2 C1 N1 113.97(18)
N1 C2 C4 131.5(2)
N1 C2 C3 105.42(17)
C4 C2 C3 123.1(2)
N2 C3 C7 130.04(19)
N2 C3 C2 109.88(18)
C7 C3 C2 120.07(18)
C5 C4 C2 115.7(2)
C4 C5 C6 122.39(19)
C7 C6 C5 121.4(2)
C6 C7 C3 117.27(19)
C6 C7 N5 123.95(19)
C3 C7 N5 118.78(17)
O1 C8 N6 123.21(19)
O1 C8 N5 124.44(19)
N6 C8 N5 112.35(16)
C10 C9 N6 126.22(18)
C10 C9 C14 117.36(19)
N6 C9 C14 116.35(17)
C9 C10 C11 120.54(18)
C12 C11 C10 122.85(18)
C11 C12 C13 115.70(19)
C12 C13 N4 132.19(19)
C12 C13 C14 123.02(19)
N4 C13 C14 104.79(17)
N3 C14 C13 111.08(17)
N3 C14 C9 128.46(19)
C13 C14 C9 120.41(18)
N3 C15 N4 114.39(18)
C1 N1 C2 106.55(17)
C1 N1 C17 127.93(18)
C2 N1 C17 125.48(18)
C1 N2 C3 104.18(17)
C15 N3 C14 103.28(17)
C15 N4 C13 106.46(17)
C15 N4 C16 126.77(17)
C13 N4 C16 126.65(18)
C8 N5 C7 124.81(16)
C8 N6 C9 127.21(17)

loop_
_geom_bond_atom_site_label_1
_geom_bond_atom_site_label_2
_geom_bond_distance
C1 N2 1.318(3)
C1 N1 1.359(3)
C2 N1 1.383(3)
C2 C4 1.394(3)
C2 C3 1.402(3)
C3 N2 1.397(2)
C3 C7 1.399(3)
C4 C5 1.380(3)
C5 C6 1.402(3)
C6 C7 1.387(3)
C7 N5 1.406(3)
C8 O1 1.226(2)
C8 N6 1.369(3)
C8 N5 1.371(3)
C9 C10 1.390(3)
C9 N6 1.402(3)
C9 C14 1.404(3)
C10 C11 1.406(3)
C11 C12 1.385(3)
C12 C13 1.388(3)
C13 N4 1.389(2)
C13 C14 1.395(3)
C14 N3 1.391(2)
C15 N3 1.323(3)
C15 N4 1.354(3)
C16 N4 1.459(3)
C17 N1 1.451(3)
